data_1547247
loop_
_publ_author_name
'Stuart L Hancock'
'Mary F. Mahon'
'Matthew D. Jones'

_publ_section_title
;
 Monomeric Ti(IV) Homopiperazine Complexes and their Exploitation for the
 Ring Opening Polymerisation of rac-Lactide
;
_journal_name_full 'Chemistry Central Journal'
_journal_page_first 135
_journal_paper_doi 10.1186/1752-153X-7-135
_journal_volume 7
_journal_year 2013
_chemical_formula_sum 'C40 H60 N2 O4 Ti'
_chemical_formula_weight 680.80
_space_group_IT_number 14
_symmetry_cell_setting monoclinic
_symmetry_space_group_name_Hall '-P 2yn'
_symmetry_space_group_name_H-M 'P 1 21/n 1'
_atom_sites_solution_hydrogens geom
_atom_sites_solution_primary direct
_atom_sites_solution_secondary difmap
_cell_angle_alpha 90.00
_cell_angle_beta 91.5280(10)
_cell_angle_gamma 90.00
_cell_formula_units_Z 4
_cell_length_a 14.0530(2)
_cell_length_b 13.5820(2)
_cell_length_c 20.1480(4)
_cell_measurement_reflns_used 94296
_cell_measurement_temperature 150(2)
_cell_measurement_theta_max 25.03
_cell_measurement_theta_min 3.51
_cell_volume 3844.24(11)
_computing_cell_refinement 'HKL Scalepack (Otwinski & Minor, 1997)'
_computing_data_collection 'Collect (Nonius BV, 1997-2000)'
_computing_data_reduction 'HKL Denzo & Scalepack (Otwinski & Minor 1997)'
_computing_molecular_graphics 'Ortep-3 for Windows (Farrugia, 1997)'
_computing_publication_material 'WinGX publication routines (Farrugia, 1999)'
_computing_structure_refinement 'SHELXL-97 (Sheldrick, 1997)'
_computing_structure_solution
;
 SIR97- Altomare A., Burla M.C., Camalli M., Cascarano G.L., Giacovazzo C. ,
 Guagliardi A., Moliterni A.G.G., Polidori G.,Spagna R.
 (1999) J. Appl. Cryst. 32, 115-119.
;
_diffrn_ambient_temperature 150(2)
_diffrn_measured_fraction_theta_full 0.996
_diffrn_measured_fraction_theta_max 0.996
_diffrn_measurement_device_type 'nonius kappa ccd'
_diffrn_measurement_method ccd
_diffrn_radiation_monochromator graphite
_diffrn_radiation_source 'fine-focus sealed tube'
_diffrn_radiation_type MoK\a
_diffrn_radiation_wavelength 0.71073
_diffrn_reflns_av_R_equivalents 0.1218
_diffrn_reflns_av_sigmaI/netI 0.0525
_diffrn_reflns_limit_h_max 16
_diffrn_reflns_limit_h_min -16
_diffrn_reflns_limit_k_max 16
_diffrn_reflns_limit_k_min -16
_diffrn_reflns_limit_l_max 23
_diffrn_reflns_limit_l_min -23
_diffrn_reflns_number 66001
_diffrn_reflns_theta_full 25.00
_diffrn_reflns_theta_max 25.00
_diffrn_reflns_theta_min 3.58
_exptl_absorpt_coefficient_mu 0.263
_exptl_absorpt_correction_type none
_exptl_crystal_colour yellow
_exptl_crystal_density_diffrn 1.176
_exptl_crystal_density_method 'not measured'
_exptl_crystal_description block
_exptl_crystal_F_000 1472
_exptl_crystal_size_max 0.2
_exptl_crystal_size_mid 0.2
_exptl_crystal_size_min 0.2
_refine_diff_density_max 0.298
_refine_diff_density_min -0.371
_refine_diff_density_rms 0.051
_refine_ls_extinction_method none
_refine_ls_goodness_of_fit_ref 1.027
_refine_ls_hydrogen_treatment constr
_refine_ls_matrix_type full
_refine_ls_number_parameters 563
_refine_ls_number_reflns 6743
_refine_ls_number_restraints 15
_refine_ls_restrained_S_all 1.052
_refine_ls_R_factor_all 0.0830
_refine_ls_R_factor_gt 0.0503
_refine_ls_shift/su_max 0.001
_refine_ls_shift/su_mean 0.000
_refine_ls_structure_factor_coef Fsqd
_refine_ls_weighting_details 'calc w=1/[\s^2^(Fo^2^)+(0.0606P)^2^+1.9135P] where P=(Fo^2^+2Fc^2^)/3'
_refine_ls_weighting_scheme calc
_refine_ls_wR_factor_gt 0.1156
_refine_ls_wR_factor_ref 0.1348
_reflns_number_gt 4719
_reflns_number_total 6743
_reflns_threshold_expression >2sigma(I)
_cod_data_source_file 13065_2013_669_MOESM4_ESM.cif
_cod_data_source_block Ti(6)(OiPr)2
_cod_depositor_comments
;
The following automatic conversions were performed:

'_symmetry_cell_setting' value 'Monoclinic' changed to 'monoclinic'
according to the built-in table from CIF Core dictionary named
'cif_core.dic' version 2.4.1 from 2010-06-29.

Automatic conversion script
Id: cif_fix_values 5376 2017-05-30 11:51:03Z andrius 
;
_cod_original_sg_symbol_H-M P21/n
_cod_database_code 1547247

loop_
_symmetry_equiv_pos_as_xyz
'x, y, z'
'-x+1/2, y+1/2, -z+1/2'
'-x, -y, -z'
'x-1/2, -y-1/2, z-1/2'

loop_
_atom_site_label
_atom_site_type_symbol
_atom_site_fract_x
_atom_site_fract_y
_atom_site_fract_z
_atom_site_U_iso_or_equiv
_atom_site_adp_type
_atom_site_occupancy
_atom_site_symmetry_multiplicity
_atom_site_calc_flag
_atom_site_refinement_flags
_atom_site_disorder_assembly
_atom_site_disorder_group
Ti1 Ti 0.13734(3) -0.00910(3) 0.72849(2) 0.03745(15) Uani 1 1 d . A .
O1 O 0.13102(13) 0.02575(14) 0.81698(9) 0.0481(5) Uani 1 1 d . . .
N1 N 0.16476(16) 0.15176(16) 0.70893(11) 0.0415(5) Uani 1 1 d . . .
O2 O 0.13881(13) -0.03595(13) 0.63940(8) 0.0422(4) Uani 1 1 d . . .
N2 N -0.00258(15) 0.07068(16) 0.70982(11) 0.0422(5) Uani 1 1 d . . .
O3 O 0.06698(13) -0.12676(13) 0.74614(9) 0.0446(5) Uani 1 1 d . . .
O4 O 0.27161(13) -0.03045(14) 0.73567(9) 0.0474(5) Uani 1 1 d . . .
C1 C 0.1629(8) 0.0114(12) 0.8821(5) 0.108(4) Uani 0.667(11) 1 d P A 1
H1 H 0.1498 -0.0609 0.8837 0.130 Uiso 0.667(11) 1 calc PR A 1
C2 C 0.0803(12) 0.0430(9) 0.9260(6) 0.118(4) Uani 0.667(11) 1 d P A 1
H2A H 0.0783 0.1150 0.9287 0.177 Uiso 0.667(11) 1 calc PR A 1
H2B H 0.0899 0.0155 0.9706 0.177 Uiso 0.667(11) 1 calc PR A 1
H2C H 0.0201 0.0186 0.9066 0.177 Uiso 0.667(11) 1 calc PR A 1
C3 C 0.2508(6) 0.0062(8) 0.9022(4) 0.116(3) Uani 0.667(11) 1 d P A 1
H3A H 0.2857 -0.0373 0.8727 0.174 Uiso 0.667(11) 1 calc PR A 1
H3B H 0.2541 -0.0201 0.9475 0.174 Uiso 0.667(11) 1 calc PR A 1
H3C H 0.2792 0.0721 0.9017 0.174 Uiso 0.667(11) 1 calc PR A 1
C4 C 0.2116(13) -0.1833(13) 0.5984(9) 0.055(3) Uani 0.667(11) 1 d P A 1
H4A H 0.2555 -0.1878 0.6369 0.083 Uiso 0.667(11) 1 calc PR A 1
H4B H 0.2418 -0.2114 0.5594 0.083 Uiso 0.667(11) 1 calc PR A 1
H4C H 0.1533 -0.2199 0.6074 0.083 Uiso 0.667(11) 1 calc PR A 1
C5 C 0.1875(5) -0.0771(5) 0.5853(3) 0.0383(14) Uani 0.667(11) 1 d P A 1
H5 H 0.2464 -0.0385 0.5763 0.046 Uiso 0.667(11) 1 calc PR A 1
C6 C 0.1188(8) -0.0745(7) 0.5247(7) 0.062(2) Uani 0.667(11) 1 d P A 1
H6A H 0.0621 -0.1136 0.5340 0.093 Uiso 0.667(11) 1 calc PR A 1
H6B H 0.1504 -0.1021 0.4861 0.093 Uiso 0.667(11) 1 calc PR A 1
H6C H 0.1002 -0.0063 0.5154 0.093 Uiso 0.667(11) 1 calc PR A 1
C1A C 0.1278(15) -0.0063(11) 0.8814(10) 0.066(7) Uani 0.333(11) 1 d P A 2
H1A H 0.0701 -0.0493 0.8826 0.080 Uiso 0.333(11) 1 calc PR A 2
C2A C 0.0997(17) 0.0948(14) 0.9276(10) 0.078(5) Uani 0.333(11) 1 d P A 2
H2D H 0.1391 0.1506 0.9145 0.117 Uiso 0.333(11) 1 calc PR A 2
H2E H 0.1114 0.0805 0.9748 0.117 Uiso 0.333(11) 1 calc PR A 2
H2F H 0.0323 0.1111 0.9200 0.117 Uiso 0.333(11) 1 calc PR A 2
C3A C 0.1974(11) -0.0603(11) 0.9085(6) 0.079(5) Uani 0.333(11) 1 d P A 2
H3D H 0.1746 -0.1276 0.9154 0.119 Uiso 0.333(11) 1 calc PR A 2
H3E H 0.2175 -0.0316 0.9512 0.119 Uiso 0.333(11) 1 calc PR A 2
H3F H 0.2515 -0.0616 0.8788 0.119 Uiso 0.333(11) 1 calc PR A 2
C4A C 0.196(3) -0.192(2) 0.6012(19) 0.076(11) Uani 0.333(11) 1 d P A 2
H4D H 0.1722 -0.2476 0.5750 0.114 Uiso 0.333(11) 1 calc PR A 2
H4E H 0.1879 -0.2049 0.6485 0.114 Uiso 0.333(11) 1 calc PR A 2
H4F H 0.2636 -0.1814 0.5927 0.114 Uiso 0.333(11) 1 calc PR A 2
C5A C 0.1392(16) -0.0977(11) 0.5812(6) 0.061(4) Uani 0.333(11) 1 d P A 2
H5A H 0.0719 -0.1212 0.5763 0.073 Uiso 0.333(11) 1 calc PR A 2
C6A C 0.153(2) -0.0428(19) 0.5229(15) 0.100(10) Uani 0.333(11) 1 d P A 2
H6D H 0.1038 0.0075 0.5181 0.150 Uiso 0.333(11) 1 calc PR A 2
H6E H 0.1505 -0.0869 0.4843 0.150 Uiso 0.333(11) 1 calc PR A 2
H6F H 0.2161 -0.0111 0.5256 0.150 Uiso 0.333(11) 1 calc PR A 2
C7 C -0.00837(19) -0.1572(2) 0.70958(13) 0.0428(6) Uani 1 1 d . A .
C8 C -0.0150(2) -0.2519(2) 0.68347(14) 0.0481(7) Uani 1 1 d . . .
H8 H 0.0352 -0.2975 0.6918 0.058 Uiso 1 1 calc R A .
C9 C -0.0937(2) -0.2804(2) 0.64556(15) 0.0505(7) Uani 1 1 d . A .
H9 H -0.0960 -0.3454 0.6282 0.061 Uiso 1 1 calc R . .
C10 C -0.16975(19) -0.2171(2) 0.63198(14) 0.0461(7) Uani 1 1 d . . .
C11 C -0.16254(19) -0.1234(2) 0.65915(14) 0.0467(7) Uani 1 1 d . A .
H11 H -0.2131 -0.0782 0.6509 0.056 Uiso 1 1 calc R . .
C12 C -0.08502(19) -0.0926(2) 0.69781(13) 0.0434(6) Uani 1 1 d . . .
C13 C -0.2555(2) -0.2493(2) 0.58906(15) 0.0559(8) Uani 1 1 d D A .
C14 C -0.3463(6) -0.1952(7) 0.6061(6) 0.082(3) Uani 0.611(11) 1 d PD A 1
H14A H -0.4012 -0.2292 0.5858 0.123 Uiso 0.611(11) 1 calc PR A 1
H14B H -0.3436 -0.1276 0.5892 0.123 Uiso 0.611(11) 1 calc PR A 1
H14C H -0.3526 -0.1938 0.6544 0.123 Uiso 0.611(11) 1 calc PR A 1
C15 C -0.2813(5) -0.3613(4) 0.6033(4) 0.073(2) Uani 0.611(11) 1 d PD A 1
H15A H -0.2906 -0.3704 0.6509 0.110 Uiso 0.611(11) 1 calc PR A 1
H15B H -0.2292 -0.4037 0.5890 0.110 Uiso 0.611(11) 1 calc PR A 1
H15C H -0.3399 -0.3789 0.5787 0.110 Uiso 0.611(11) 1 calc PR A 1
C16 C -0.2355(6) -0.2377(11) 0.5185(3) 0.116(5) Uani 0.611(11) 1 d PD A 1
H16A H -0.2860 -0.2694 0.4917 0.174 Uiso 0.611(11) 1 calc PR A 1
H16B H -0.1742 -0.2686 0.5091 0.174 Uiso 0.611(11) 1 calc PR A 1
H16C H -0.2328 -0.1675 0.5075 0.174 Uiso 0.611(11) 1 calc PR A 1
C14A C -0.3417(9) -0.2434(16) 0.6280(7) 0.108(8) Uani 0.389(11) 1 d PD A 2
H14D H -0.3974 -0.2580 0.5994 0.161 Uiso 0.389(11) 1 calc PR A 2
H14E H -0.3476 -0.1769 0.6464 0.161 Uiso 0.389(11) 1 calc PR A 2
H14F H -0.3377 -0.2913 0.6643 0.161 Uiso 0.389(11) 1 calc PR A 2
C15A C -0.2733(8) -0.1605(10) 0.5359(5) 0.089(4) Uani 0.389(11) 1 d PD A 2
H15D H -0.3222 -0.1803 0.5030 0.133 Uiso 0.389(11) 1 calc PR A 2
H15E H -0.2139 -0.1462 0.5134 0.133 Uiso 0.389(11) 1 calc PR A 2
H15F H -0.2944 -0.1015 0.5593 0.133 Uiso 0.389(11) 1 calc PR A 2
C16A C -0.2333(10) -0.3313(10) 0.5421(8) 0.115(8) Uani 0.389(11) 1 d PD A 2
H16D H -0.2068 -0.3872 0.5671 0.172 Uiso 0.389(11) 1 calc PR A 2
H16E H -0.1870 -0.3084 0.5100 0.172 Uiso 0.389(11) 1 calc PR A 2
H16F H -0.2918 -0.3518 0.5184 0.172 Uiso 0.389(11) 1 calc PR A 2
C17 C -0.08176(19) 0.0062(2) 0.73174(14) 0.0475(7) Uani 1 1 d . A .
H17A H -0.1430 0.0405 0.7230 0.057 Uiso 1 1 calc R . .
H17B H -0.0749 -0.0041 0.7803 0.057 Uiso 1 1 calc R . .
C18 C -0.0003(2) 0.1620(2) 0.75065(15) 0.0495(7) Uani 1 1 d . A .
H18A H -0.0162 0.1458 0.7970 0.059 Uiso 1 1 calc R . .
H18B H -0.0488 0.2089 0.7331 0.059 Uiso 1 1 calc R . .
C19 C 0.0985(2) 0.2104(2) 0.74963(14) 0.0483(7) Uani 1 1 d . A .
H19A H 0.0926 0.2777 0.7310 0.058 Uiso 1 1 calc R . .
H19B H 0.1246 0.2159 0.7956 0.058 Uiso 1 1 calc R . .
C20 C -0.0184(2) 0.0969(2) 0.63854(14) 0.0477(7) Uani 1 1 d . A .
H20A H -0.0859 0.1159 0.6311 0.057 Uiso 1 1 calc R . .
H20B H -0.0062 0.0382 0.6109 0.057 Uiso 1 1 calc R . .
C21 C 0.0449(2) 0.1808(2) 0.61612(15) 0.0523(7) Uani 1 1 d . . .
H21A H 0.0179 0.2431 0.6327 0.063 Uiso 1 1 calc R A .
H21B H 0.0411 0.1834 0.5670 0.063 Uiso 1 1 calc R . .
C22 C 0.1500(2) 0.1775(2) 0.63739(13) 0.0463(7) Uani 1 1 d . A .
H22A H 0.1830 0.1284 0.6099 0.056 Uiso 1 1 calc R . .
H22B H 0.1791 0.2426 0.6290 0.056 Uiso 1 1 calc R . .
C23 C 0.26468(19) 0.1757(2) 0.73097(14) 0.0464(7) Uani 1 1 d . A .
H23A H 0.2721 0.1623 0.7791 0.056 Uiso 1 1 calc R . .
H23B H 0.2761 0.2469 0.7240 0.056 Uiso 1 1 calc R . .
C24 C 0.33834(19) 0.1180(2) 0.69472(13) 0.0429(6) Uani 1 1 d . . .
C25 C 0.40941(19) 0.1653(2) 0.66079(14) 0.0458(7) Uani 1 1 d . A .
H25 H 0.4086 0.2351 0.6583 0.055 Uiso 1 1 calc R . .
C26 C 0.48210(19) 0.1142(2) 0.63010(14) 0.0483(7) Uani 1 1 d . . .
C27 C 0.4788(2) 0.0118(2) 0.63384(16) 0.0541(8) Uani 1 1 d . A .
H27 H 0.5265 -0.0255 0.6127 0.065 Uiso 1 1 calc R . .
C28 C 0.4085(2) -0.0373(2) 0.66728(15) 0.0526(7) Uani 1 1 d . . .
H28 H 0.4083 -0.1073 0.6684 0.063 Uiso 1 1 calc R A .
C29 C 0.33790(18) 0.0151(2) 0.69937(13) 0.0435(6) Uani 1 1 d . A .
C30 C 0.5649(2) 0.1656(3) 0.59658(17) 0.0597(8) Uani 1 1 d . A .
C31 C 0.5515(2) 0.2768(3) 0.5927(2) 0.0718(10) Uani 1 1 d . . .
H31A H 0.5456 0.3035 0.6376 0.108 Uiso 1 1 calc R A .
H31B H 0.4937 0.2918 0.5663 0.108 Uiso 1 1 calc R . .
H31C H 0.6066 0.3066 0.5717 0.108 Uiso 1 1 calc R . .
C32 C 0.6570(2) 0.1446(3) 0.6368(2) 0.0856(12) Uani 1 1 d . . .
H32A H 0.7111 0.1739 0.6143 0.128 Uiso 1 1 calc R A .
H32B H 0.6663 0.0733 0.6405 0.128 Uiso 1 1 calc R . .
H32C H 0.6524 0.1732 0.6813 0.128 Uiso 1 1 calc R . .
C33 C 0.5748(3) 0.1262(3) 0.5257(2) 0.0834(11) Uani 1 1 d . . .
H33A H 0.6269 0.1606 0.5041 0.125 Uiso 1 1 calc R A .
H33B H 0.5152 0.1374 0.5004 0.125 Uiso 1 1 calc R . .
H33C H 0.5884 0.0555 0.5273 0.125 Uiso 1 1 calc R . .
C41 C 0.4039(5) 0.1040(4) 0.0769(3) 0.065(3) Uani 0.50 1 d PG B 1
C42 C 0.3196(4) 0.1332(5) 0.1056(4) 0.085(3) Uani 0.50 1 d PG B 1
H42 H 0.2728 0.1677 0.0799 0.103 Uiso 0.50 1 calc PR B 1
C43 C 0.3039(5) 0.1119(6) 0.1719(5) 0.109(5) Uani 0.50 1 d PG B 1
H43 H 0.2463 0.1319 0.1915 0.131 Uiso 0.50 1 calc PR B 1
C44 C 0.3725(7) 0.0615(6) 0.2094(3) 0.107(3) Uani 0.50 1 d PG B 1
H44 H 0.3617 0.0470 0.2548 0.128 Uiso 0.50 1 calc PR B 1
C45 C 0.4568(6) 0.0324(5) 0.1807(4) 0.140(10) Uani 0.50 1 d PG B 1
H45 H 0.5037 -0.0021 0.2064 0.168 Uiso 0.50 1 calc PR B 1
C46 C 0.4725(4) 0.0536(4) 0.1144(4) 0.074(2) Uani 0.50 1 d PG B 1
H46 H 0.5301 0.0337 0.0948 0.088 Uiso 0.50 1 calc PR B 1
C47 C 0.4242(11) 0.1327(9) 0.0086(5) 0.111(5) Uani 0.50 1 d P B 1
H47A H 0.3710 0.1131 -0.0209 0.166 Uiso 0.50 1 calc PR B 1
H47B H 0.4826 0.1000 -0.0053 0.166 Uiso 0.50 1 calc PR B 1
H47C H 0.4327 0.2042 0.0064 0.166 Uiso 0.50 1 calc PR B 1
C51 C 0.3678(4) 0.0860(5) 0.1474(4) 0.077(3) Uani 0.50 1 d PG C 2
C52 C 0.4546(5) 0.0529(5) 0.1735(2) 0.076(4) Uani 0.50 1 d PG C 2
H52 H 0.4599 0.0332 0.2187 0.091 Uiso 0.50 1 calc PR C 2
C53 C 0.5335(4) 0.0484(5) 0.1334(3) 0.084(3) Uani 0.50 1 d PG C 2
H53 H 0.5928 0.0258 0.1513 0.101 Uiso 0.50 1 calc PR C 2
C54 C 0.5256(4) 0.0771(4) 0.0673(3) 0.071(2) Uani 0.50 1 d PG C 2
H54 H 0.5796 0.0741 0.0399 0.085 Uiso 0.50 1 calc PR C 2
C55 C 0.4388(5) 0.1103(5) 0.0412(3) 0.070(3) Uani 0.50 1 d PG C 2
H55 H 0.4335 0.1299 -0.0040 0.084 Uiso 0.50 1 calc PR C 2
C56 C 0.3599(4) 0.1147(5) 0.0812(4) 0.091(4) Uani 0.50 1 d PG C 2
H56 H 0.3006 0.1374 0.0634 0.109 Uiso 0.50 1 calc PR C 2
C57 C 0.2860(15) 0.091(2) 0.1920(11) 0.197(10) Uani 0.50 1 d P C 2
H57A H 0.2922 0.0391 0.2257 0.296 Uiso 0.50 1 calc PR C 2
H57B H 0.2267 0.0813 0.1661 0.296 Uiso 0.50 1 calc PR C 2
H57C H 0.2849 0.1553 0.2138 0.296 Uiso 0.50 1 calc PR C 2

loop_
_atom_site_aniso_label
_atom_site_aniso_U_11
_atom_site_aniso_U_22
_atom_site_aniso_U_33
_atom_site_aniso_U_23
_atom_site_aniso_U_13
_atom_site_aniso_U_12
Ti1 0.0360(3) 0.0432(3) 0.0330(3) -0.0018(2) -0.00207(18) 0.0055(2)
O1 0.0503(11) 0.0619(12) 0.0320(10) -0.0016(9) -0.0022(8) 0.0009(9)
N1 0.0441(12) 0.0439(12) 0.0364(12) -0.0070(10) -0.0001(10) 0.0052(10)
O2 0.0463(10) 0.0453(10) 0.0349(10) -0.0045(8) 0.0000(8) 0.0138(8)
N2 0.0412(12) 0.0450(12) 0.0402(12) -0.0101(10) -0.0009(10) 0.0095(10)
O3 0.0404(10) 0.0489(11) 0.0442(11) 0.0044(9) -0.0070(8) 0.0014(9)
O4 0.0370(10) 0.0537(11) 0.0514(11) 0.0084(9) -0.0022(9) 0.0042(9)
C1 0.085(8) 0.208(14) 0.031(4) -0.001(7) -0.001(4) 0.054(7)
C2 0.196(13) 0.115(9) 0.044(4) -0.007(6) 0.022(6) 0.030(9)
C3 0.128(7) 0.135(7) 0.081(5) 0.029(5) -0.062(5) -0.023(6)
C4 0.061(5) 0.051(5) 0.055(6) 0.009(4) 0.021(4) 0.012(4)
C5 0.034(3) 0.047(3) 0.033(3) -0.004(2) -0.002(2) 0.008(2)
C6 0.082(5) 0.065(6) 0.038(4) -0.009(4) -0.009(4) 0.030(4)
C1A 0.117(18) 0.040(6) 0.041(7) 0.001(5) -0.017(10) -0.047(10)
C2A 0.103(11) 0.099(13) 0.033(6) -0.019(9) 0.025(6) 0.003(10)
C3A 0.101(11) 0.080(9) 0.055(7) 0.017(6) -0.027(7) 0.010(8)
C4A 0.11(2) 0.053(14) 0.070(15) -0.017(11) 0.037(12) 0.042(13)
C5A 0.085(11) 0.059(8) 0.037(6) -0.015(5) -0.021(8) 0.022(8)
C6A 0.18(3) 0.077(15) 0.044(8) -0.011(10) 0.015(16) 0.020(13)
C7 0.0391(15) 0.0480(16) 0.0411(15) 0.0032(12) 0.0014(12) 0.0018(12)
C8 0.0422(15) 0.0459(16) 0.0559(18) 0.0045(13) -0.0025(13) 0.0062(13)
C9 0.0496(17) 0.0450(16) 0.0566(19) -0.0073(14) -0.0053(14) 0.0019(14)
C10 0.0389(15) 0.0546(17) 0.0448(16) -0.0055(13) 0.0007(12) 0.0018(13)
C11 0.0359(14) 0.0572(17) 0.0470(16) -0.0041(13) 0.0018(12) 0.0107(13)
C12 0.0391(15) 0.0515(16) 0.0398(15) -0.0053(12) 0.0030(12) 0.0039(13)
C13 0.0465(17) 0.068(2) 0.0533(19) -0.0107(15) -0.0046(14) 0.0030(15)
C14 0.050(4) 0.089(6) 0.106(8) -0.020(5) -0.016(5) 0.002(4)
C15 0.063(4) 0.059(4) 0.097(6) 0.002(3) -0.026(4) -0.012(3)
C16 0.089(6) 0.222(16) 0.037(4) -0.008(6) 0.000(4) -0.060(8)
C14A 0.052(8) 0.21(2) 0.058(7) 0.018(10) 0.005(6) -0.069(11)
C15A 0.061(7) 0.152(12) 0.054(6) -0.029(7) -0.006(5) -0.030(7)
C16A 0.106(10) 0.087(9) 0.148(17) -0.061(11) -0.059(11) 0.011(8)
C17 0.0359(14) 0.0570(17) 0.0497(16) -0.0107(14) 0.0044(12) 0.0085(13)
C18 0.0486(17) 0.0507(16) 0.0495(17) -0.0142(14) 0.0047(13) 0.0123(13)
C19 0.0549(17) 0.0441(15) 0.0461(16) -0.0129(13) 0.0028(13) 0.0084(13)
C20 0.0434(15) 0.0540(17) 0.0455(16) -0.0055(13) -0.0065(13) 0.0179(13)
C21 0.0620(19) 0.0492(17) 0.0454(17) -0.0002(13) -0.0056(14) 0.0165(14)
C22 0.0576(18) 0.0420(15) 0.0392(15) 0.0037(12) 0.0016(13) 0.0071(13)
C23 0.0497(16) 0.0476(16) 0.0421(16) -0.0066(12) 0.0026(13) -0.0043(13)
C24 0.0396(15) 0.0503(16) 0.0385(15) -0.0027(12) -0.0036(12) 0.0008(13)
C25 0.0432(15) 0.0518(16) 0.0422(15) -0.0030(13) -0.0040(13) -0.0019(13)
C26 0.0373(15) 0.0635(19) 0.0440(16) 0.0019(14) 0.0011(12) 0.0028(13)
C27 0.0390(15) 0.065(2) 0.0590(19) 0.0031(15) 0.0057(13) 0.0143(14)
C28 0.0452(17) 0.0524(17) 0.0599(19) 0.0072(14) -0.0037(14) 0.0137(14)
C29 0.0331(13) 0.0558(17) 0.0414(15) 0.0027(13) -0.0056(11) 0.0045(13)
C30 0.0399(16) 0.073(2) 0.066(2) 0.0063(17) 0.0072(15) 0.0035(15)
C31 0.0523(19) 0.078(2) 0.086(3) 0.016(2) 0.0190(18) -0.0007(17)
C32 0.0386(18) 0.098(3) 0.120(3) 0.025(3) -0.003(2) -0.0013(18)
C33 0.068(2) 0.104(3) 0.079(3) 0.003(2) 0.029(2) 0.001(2)
C41 0.099(10) 0.051(5) 0.044(6) 0.000(4) -0.012(5) -0.019(5)
C42 0.050(6) 0.077(6) 0.129(10) -0.013(6) -0.026(6) 0.016(4)
C43 0.119(13) 0.099(8) 0.109(11) -0.014(8) 0.002(10) 0.021(8)
C44 0.124(10) 0.083(7) 0.113(9) -0.033(6) 0.007(8) -0.017(7)
C45 0.20(2) 0.078(8) 0.134(15) -0.032(8) -0.102(15) 0.042(10)
C46 0.061(5) 0.037(4) 0.122(8) -0.027(5) -0.025(5) 0.009(4)
C47 0.180(13) 0.061(6) 0.091(9) -0.003(6) 0.006(8) -0.025(7)
C51 0.085(7) 0.081(6) 0.066(5) -0.016(5) 0.029(5) -0.036(5)
C52 0.068(8) 0.054(5) 0.106(11) -0.002(6) -0.026(7) -0.010(4)
C53 0.091(7) 0.066(5) 0.094(7) -0.017(5) -0.014(5) -0.005(5)
C54 0.085(6) 0.062(4) 0.066(5) -0.018(4) 0.016(4) 0.002(4)
C55 0.100(7) 0.063(7) 0.047(7) -0.010(6) 0.004(6) -0.020(5)
C56 0.054(8) 0.080(7) 0.140(11) -0.038(7) 0.018(7) -0.010(5)
C57 0.126(13) 0.31(3) 0.161(16) 0.055(16) 0.056(13) -0.027(16)

loop_
_atom_type_symbol
_atom_type_description
_atom_type_scat_dispersion_real
_atom_type_scat_dispersion_imag
_atom_type_scat_source
C C 0.0033 0.0016 'International Tables Vol C Tables 4.2.6.8 and 6.1.1.4'
H H 0.0000 0.0000 'International Tables Vol C Tables 4.2.6.8 and 6.1.1.4'
O O 0.0106 0.0060 'International Tables Vol C Tables 4.2.6.8 and 6.1.1.4'
Ti Ti 0.2776 0.4457 'International Tables Vol C Tables 4.2.6.8 and 6.1.1.4'
N N 0.0061 0.0033 'International Tables Vol C Tables 4.2.6.8 and 6.1.1.4'

loop_
_geom_angle_atom_site_label_1
_geom_angle_atom_site_label_2
_geom_angle_atom_site_label_3
_geom_angle
_geom_angle_site_symmetry_1
_geom_angle_site_symmetry_3
O2 Ti1 O1 176.03(8) . .
O2 Ti1 O4 90.40(8) . .
O1 Ti1 O4 92.21(8) . .
O2 Ti1 O3 92.01(8) . .
O1 Ti1 O3 89.79(8) . .
O4 Ti1 O3 111.87(8) . .
O2 Ti1 N1 90.87(8) . .
O1 Ti1 N1 86.18(8) . .
O4 Ti1 N1 89.27(8) . .
O3 Ti1 N1 158.63(8) . .
O2 Ti1 N2 87.99(8) . .
O1 Ti1 N2 88.51(8) . .
O4 Ti1 N2 159.27(8) . .
O3 Ti1 N2 88.84(8) . .
N1 Ti1 N2 70.09(8) . .
C1A O1 C1 22.9(8) . .
C1A O1 Ti1 146.6(7) . .
C1 O1 Ti1 148.5(5) . .
C19 N1 C22 109.5(2) . .
C19 N1 C23 108.4(2) . .
C22 N1 C23 109.9(2) . .
C19 N1 Ti1 108.04(17) . .
C22 N1 Ti1 112.09(16) . .
C23 N1 Ti1 108.79(16) . .
C5 O2 C5A 29.8(7) . .
C5 O2 Ti1 148.3(3) . .
C5A O2 Ti1 155.9(6) . .
C18 N2 C20 109.5(2) . .
C18 N2 C17 109.3(2) . .
C20 N2 C17 109.4(2) . .
C18 N2 Ti1 107.51(16) . .
C20 N2 Ti1 112.37(16) . .
C17 N2 Ti1 108.70(16) . .
C7 O3 Ti1 124.02(16) . .
C29 O4 Ti1 125.73(16) . .
C3 C1 O1 125.9(9) . .
C3 C1 C2 124.4(10) . .
O1 C1 C2 105.9(9) . .
C3 C1 H1 96.5 . .
O1 C1 H1 96.5 . .
C2 C1 H1 96.5 . .
C5 C4 H4A 109.5 . .
C5 C4 H4B 109.5 . .
H4A C4 H4B 109.5 . .
C5 C4 H4C 109.5 . .
H4A C4 H4C 109.5 . .
H4B C4 H4C 109.5 . .
O2 C5 C4 110.7(8) . .
O2 C5 C6 107.3(6) . .
C4 C5 C6 107.2(9) . .
O2 C5 H5 110.5 . .
C4 C5 H5 110.5 . .
C6 C5 H5 110.5 . .
C3A C1A O1 121.5(18) . .
C3A C1A C2A 113.4(16) . .
O1 C1A C2A 105.9(12) . .
C3A C1A H1A 104.8 . .
O1 C1A H1A 104.8 . .
C2A C1A H1A 104.8 . .
C1A C2A H2D 109.5 . .
C1A C2A H2E 109.5 . .
H2D C2A H2E 109.5 . .
C1A C2A H2F 109.5 . .
H2D C2A H2F 109.5 . .
H2E C2A H2F 109.5 . .
C1A C3A H3D 109.5 . .
C1A C3A H3E 109.5 . .
H3D C3A H3E 109.5 . .
C1A C3A H3F 109.5 . .
H3D C3A H3F 109.5 . .
H3E C3A H3F 109.5 . .
C5A C4A H4D 109.5 . .
C5A C4A H4E 109.5 . .
H4D C4A H4E 109.5 . .
C5A C4A H4F 109.5 . .
H4D C4A H4F 109.5 . .
H4E C4A H4F 109.5 . .
C6A C5A O2 111.9(17) . .
C6A C5A C4A 125(2) . .
O2 C5A C4A 106.3(15) . .
C6A C5A H5A 104.0 . .
O2 C5A H5A 104.0 . .
C4A C5A H5A 104.0 . .
C5A C6A H6D 109.5 . .
C5A C6A H6E 109.5 . .
H6D C6A H6E 109.5 . .
C5A C6A H6F 109.5 . .
H6D C6A H6F 109.5 . .
H6E C6A H6F 109.5 . .
O3 C7 C8 122.5(2) . .
O3 C7 C12 119.4(2) . .
C8 C7 C12 118.1(3) . .
C9 C8 C7 120.8(3) . .
C9 C8 H8 119.6 . .
C7 C8 H8 119.6 . .
C8 C9 C10 122.3(3) . .
C8 C9 H9 118.9 . .
C10 C9 H9 118.9 . .
C11 C10 C9 116.2(3) . .
C11 C10 C13 122.2(3) . .
C9 C10 C13 121.6(3) . .
C12 C11 C10 123.1(3) . .
C12 C11 H11 118.5 . .
C10 C11 H11 118.5 . .
C11 C12 C7 119.6(3) . .
C11 C12 C17 122.5(2) . .
C7 C12 C17 117.8(2) . .
C14A C13 C16 134.3(8) . .
C14A C13 C16A 124.6(11) . .
C16 C13 C16A 54.4(7) . .
C14A C13 C14 30.7(7) . .
C16 C13 C14 110.6(7) . .
C16A C13 C14 133.8(7) . .
C14A C13 C10 109.4(7) . .
C16 C13 C10 110.5(4) . .
C16A C13 C10 113.3(5) . .
C14 C13 C10 112.8(4) . .
C14A C13 C15 76.1(9) . .
C16 C13 C15 109.1(6) . .
C16A C13 C15 57.1(8) . .
C14 C13 C15 103.0(5) . .
C10 C13 C15 110.6(3) . .
C14A C13 C15A 101.4(8) . .
C16 C13 C15A 46.5(6) . .
C16A C13 C15A 99.5(8) . .
C14 C13 C15A 71.1(6) . .
C10 C13 C15A 105.4(4) . .
C15 C13 C15A 142.7(5) . .
C13 C14 H14A 109.5 . .
C13 C14 H14B 109.5 . .
C13 C14 H14C 109.5 . .
C13 C15 H15A 109.5 . .
C13 C15 H15B 109.5 . .
C13 C15 H15C 109.5 . .
C13 C16 H16A 109.5 . .
C13 C16 H16B 109.5 . .
C13 C16 H16C 109.5 . .
C13 C14A H14D 109.5 . .
C13 C14A H14E 109.5 . .
H14D C14A H14E 109.5 . .
C13 C14A H14F 109.5 . .
H14D C14A H14F 109.5 . .
H14E C14A H14F 109.5 . .
C13 C15A H15D 109.5 . .
C13 C15A H15E 109.5 . .
H15D C15A H15E 109.5 . .
C13 C15A H15F 109.5 . .
H15D C15A H15F 109.5 . .
H15E C15A H15F 109.5 . .
C13 C16A H16D 109.5 . .
C13 C16A H16E 109.5 . .
H16D C16A H16E 109.5 . .
C13 C16A H16F 109.5 . .
H16D C16A H16F 109.5 . .
H16E C16A H16F 109.5 . .
N2 C17 C12 113.7(2) . .
N2 C17 H17A 108.8 . .
C12 C17 H17A 108.8 . .
N2 C17 H17B 108.8 . .
C12 C17 H17B 108.8 . .
H17A C17 H17B 107.7 . .
N2 C18 C19 110.8(2) . .
N2 C18 H18A 109.5 . .
C19 C18 H18A 109.5 . .
N2 C18 H18B 109.5 . .
C19 C18 H18B 109.5 . .
H18A C18 H18B 108.1 . .
N1 C19 C18 111.0(2) . .
N1 C19 H19A 109.4 . .
C18 C19 H19A 109.4 . .
N1 C19 H19B 109.4 . .
C18 C19 H19B 109.4 . .
H19A C19 H19B 108.0 . .
N2 C20 C21 113.1(2) . .
N2 C20 H20A 109.0 . .
C21 C20 H20A 109.0 . .
N2 C20 H20B 109.0 . .
C21 C20 H20B 109.0 . .
H20A C20 H20B 107.8 . .
C20 C21 C22 117.7(2) . .
C20 C21 H21A 107.9 . .
C22 C21 H21A 107.9 . .
C20 C21 H21B 107.9 . .
C22 C21 H21B 107.9 . .
H21A C21 H21B 107.2 . .
N1 C22 C21 112.7(2) . .
N1 C22 H22A 109.1 . .
C21 C22 H22A 109.1 . .
N1 C22 H22B 109.1 . .
C21 C22 H22B 109.1 . .
H22A C22 H22B 107.8 . .
N1 C23 C24 113.3(2) . .
N1 C23 H23A 108.9 . .
C24 C23 H23A 108.9 . .
N1 C23 H23B 108.9 . .
C24 C23 H23B 108.9 . .
H23A C23 H23B 107.7 . .
C25 C24 C29 120.1(3) . .
C25 C24 C23 120.9(2) . .
C29 C24 C23 118.9(2) . .
C24 C25 C26 122.4(3) . .
C24 C25 H25 118.8 . .
C26 C25 H25 118.8 . .
C27 C26 C25 116.6(3) . .
C27 C26 C30 120.4(3) . .
C25 C26 C30 122.9(3) . .
C28 C27 C26 122.2(3) . .
C28 C27 H27 118.9 . .
C26 C27 H27 118.9 . .
C27 C28 C29 120.4(3) . .
C27 C28 H28 119.8 . .
C29 C28 H28 119.8 . .
O4 C29 C28 121.8(3) . .
O4 C29 C24 119.9(2) . .
C28 C29 C24 118.3(3) . .
C31 C30 C26 112.4(3) . .
C31 C30 C33 108.2(3) . .
C26 C30 C33 109.9(3) . .
C31 C30 C32 108.2(3) . .
C26 C30 C32 108.8(3) . .
C33 C30 C32 109.3(3) . .
C30 C31 H31A 109.5 . .
C30 C31 H31B 109.5 . .
H31A C31 H31B 109.5 . .
C30 C31 H31C 109.5 . .
H31A C31 H31C 109.5 . .
H31B C31 H31C 109.5 . .
C30 C32 H32A 109.5 . .
C30 C32 H32B 109.5 . .
H32A C32 H32B 109.5 . .
C30 C32 H32C 109.5 . .
H32A C32 H32C 109.5 . .
H32B C32 H32C 109.5 . .
C30 C33 H33A 109.5 . .
C30 C33 H33B 109.5 . .
H33A C33 H33B 109.5 . .
C30 C33 H33C 109.5 . .
H33A C33 H33C 109.5 . .
H33B C33 H33C 109.5 . .
C42 C41 C46 120.0 . .
C42 C41 C47 120.3(8) . .
C46 C41 C47 119.5(8) . .
C41 C42 C43 120.0 . .
C41 C42 H42 120.0 . .
C43 C42 H42 120.0 . .
C44 C43 C42 120.0 . .
C44 C43 H43 120.0 . .
C42 C43 H43 120.0 . .
C43 C44 C45 120.0 . .
C43 C44 H44 120.0 . .
C45 C44 H44 120.0 . .
C46 C45 C44 120.0 . .
C46 C45 H45 120.0 . .
C44 C45 H45 120.0 . .
C45 C46 C41 120.0 . .
C45 C46 H46 120.0 . .
C41 C46 H46 120.0 . .
C52 C51 C56 120.0 . .
C52 C51 C57 118.2(10) . .
C56 C51 C57 121.8(10) . .
C53 C52 C51 120.0 . .
C53 C52 H52 120.0 . .
C51 C52 H52 120.0 . .
C52 C53 C54 120.0 . .
C52 C53 H53 120.0 . .
C54 C53 H53 120.0 . .
C53 C54 C55 120.0 . .
C53 C54 H54 120.0 . .
C55 C54 H54 120.0 . .
C54 C55 C56 120.0 . .
C54 C55 H55 120.0 . .
C56 C55 H55 120.0 . .
C55 C56 C51 120.0 . .
C55 C56 H56 120.0 . .
C51 C56 H56 120.0 . .
C51 C57 H57A 109.5 . .
C51 C57 H57B 109.5 . .
H57A C57 H57B 109.5 . .
C51 C57 H57C 109.5 . .
H57A C57 H57C 109.5 . .
H57B C57 H57C 109.5 . .

loop_
_geom_bond_atom_site_label_1
_geom_bond_atom_site_label_2
_geom_bond_distance
_geom_bond_site_symmetry_2
Ti1 O2 1.8323(17) .
Ti1 O1 1.8490(18) .
Ti1 O4 1.9106(18) .
Ti1 O3 1.9175(19) .
Ti1 N1 2.255(2) .
Ti1 N2 2.268(2) .
O1 C1A 1.37(2) .
O1 C1 1.389(11) .
N1 C19 1.488(3) .
N1 C22 1.492(3) .
N1 C23 1.497(3) .
O2 C5 1.418(6) .
O2 C5A 1.442(12) .
N2 C18 1.489(3) .
N2 C20 1.490(3) .
N2 C17 1.492(4) .
O3 C7 1.339(3) .
O4 C29 1.350(3) .
C1 C3 1.291(13) .
C1 C2 1.539(17) .
C1 H1 1.0000 .
C2 H2A 0.9800 .
C2 H2B 0.9800 .
C2 H2C 0.9800 .
C3 H3A 0.9800 .
C3 H3B 0.9800 .
C3 H3C 0.9800 .
C4 C5 1.504(18) .
C4 H4A 0.9800 .
C4 H4B 0.9800 .
C4 H4C 0.9800 .
C5 C6 1.535(13) .
C5 H5 1.0000 .
C6 H6A 0.9800 .
C6 H6B 0.9800 .
C6 H6C 0.9800 .
C1A C3A 1.33(3) .
C1A C2A 1.71(2) .
C1A H1A 1.0000 .
C2A H2D 0.9800 .
C2A H2E 0.9800 .
C2A H2F 0.9800 .
C3A H3D 0.9800 .
C3A H3E 0.9800 .
C3A H3F 0.9800 .
C4A C5A 1.55(4) .
C4A H4D 0.9800 .
C4A H4E 0.9800 .
C4A H4F 0.9800 .
C5A C6A 1.41(3) .
C5A H5A 1.0000 .
C6A H6D 0.9800 .
C6A H6E 0.9800 .
C6A H6F 0.9800 .
C7 C8 1.392(4) .
C7 C12 1.404(4) .
C8 C9 1.383(4) .
C8 H8 0.9500 .
C9 C10 1.393(4) .
C9 H9 0.9500 .
C10 C11 1.388(4) .
C10 C13 1.528(4) .
C11 C12 1.387(4) .
C11 H11 0.9500 .
C12 C17 1.506(4) .
C13 C14A 1.463(11) .
C13 C16 1.465(7) .
C13 C16A 1.499(9) .
C13 C14 1.520(8) .
C13 C15 1.592(6) .
C13 C15A 1.628(11) .
C14 H14A 0.9800 .
C14 H14B 0.9800 .
C14 H14C 0.9800 .
C15 H15A 0.9800 .
C15 H15B 0.9800 .
C15 H15C 0.9800 .
C16 H16A 0.9800 .
C16 H16B 0.9800 .
C16 H16C 0.9800 .
C14A H14D 0.9800 .
C14A H14E 0.9800 .
C14A H14F 0.9800 .
C15A H15D 0.9800 .
C15A H15E 0.9800 .
C15A H15F 0.9800 .
C16A H16D 0.9800 .
C16A H16E 0.9800 .
C16A H16F 0.9800 .
C17 H17A 0.9900 .
C17 H17B 0.9900 .
C18 C19 1.536(4) .
C18 H18A 0.9900 .
C18 H18B 0.9900 .
C19 H19A 0.9900 .
C19 H19B 0.9900 .
C20 C21 1.521(4) .
C20 H20A 0.9900 .
C20 H20B 0.9900 .
C21 C22 1.528(4) .
C21 H21A 0.9900 .
C21 H21B 0.9900 .
C22 H22A 0.9900 .
C22 H22B 0.9900 .
C23 C24 1.504(4) .
C23 H23A 0.9900 .
C23 H23B 0.9900 .
C24 C25 1.384(4) .
C24 C29 1.400(4) .
C25 C26 1.393(4) .
C25 H25 0.9500 .
C26 C27 1.393(4) .
C26 C30 1.530(4) .
C27 C28 1.382(4) .
C27 H27 0.9500 .
C28 C29 1.394(4) .
C28 H28 0.9500 .
C30 C31 1.524(5) .
C30 C33 1.535(5) .
C30 C32 1.535(5) .
C31 H31A 0.9800 .
C31 H31B 0.9800 .
C31 H31C 0.9800 .
C32 H32A 0.9800 .
C32 H32B 0.9800 .
C32 H32C 0.9800 .
C33 H33A 0.9800 .
C33 H33B 0.9800 .
C33 H33C 0.9800 .
C41 C42 1.3900 .
C41 C46 1.3900 .
C41 C47 1.464(12) .
C42 C43 1.3900 .
C42 H42 0.9500 .
C43 C44 1.3900 .
C43 H43 0.9500 .
C44 C45 1.3900 .
C44 H44 0.9500 .
C45 C46 1.3900 .
C45 H45 0.9500 .
C46 H46 0.9500 .
C47 H47A 0.9800 .
C47 H47B 0.9800 .
C47 H47C 0.9800 .
C51 C52 1.3900 .
C51 C56 1.3900 .
C51 C57 1.48(2) .
C52 C53 1.3900 .
C52 H52 0.9500 .
C53 C54 1.3900 .
C53 H53 0.9500 .
C54 C55 1.3900 .
C54 H54 0.9500 .
C55 C56 1.3900 .
C55 H55 0.9500 .
C56 H56 0.9500 .
C57 H57A 0.9800 .
C57 H57B 0.9800 .
C57 H57C 0.9800 .
